data_7000616
loop_
_publ_author_name
'Yadav, Krishan'
'McCahill, Jenny S. J.'
'Bai, Guangcai'
'Stephan, Douglas W.'

_publ_section_title
;
 Phosphinimide complexes with pendant hemilabile donors: synthesis,
 structure and ethylene polymerization activity
;
_journal_issue 9
_journal_name_full 'Dalton Transactions'
_journal_page_first 1636
_journal_page_last 1643
_journal_paper_doi 10.1039/b817959j
_journal_year 2009
_chemical_formula_sum 'C28 H46 Cl2 N O P Ti'
_chemical_formula_weight 562.43
_space_group_IT_number 14
_symmetry_cell_setting monoclinic
_symmetry_space_group_name_Hall '-P 2yn'
_symmetry_space_group_name_H-M 'P 1 21/n 1'
_atom_sites_solution_hydrogens geom
_atom_sites_solution_primary direct
_atom_sites_solution_secondary difmap
_audit_creation_method SHELXL-97
_cell_angle_alpha 90.00
_cell_angle_beta 94.2680(10)
_cell_angle_gamma 90.00
_cell_formula_units_Z 4
_cell_length_a 10.6707(12)
_cell_length_b 11.1671(12)
_cell_length_c 25.817(3)
_cell_measurement_temperature 296(2)
_cell_measurement_theta_max 25.0
_cell_measurement_theta_min 2.0
_cell_volume 3067.8(6)
_computing_cell_refinement 'Bruker XSCANS'
_computing_data_collection 'Bruker XSCANS'
_computing_data_reduction 'Bruker SHELXTL'
_computing_molecular_graphics 'Bruker SHELXTL'
_computing_publication_material 'Bruker SHELXTL'
_computing_structure_refinement 'SHELXL-97 (Sheldrick, 1997)'
_computing_structure_solution 'SHELXS-97 (Sheldrick, 1990)'
_diffrn_ambient_temperature 296(2)
_diffrn_measured_fraction_theta_full 1.000
_diffrn_measured_fraction_theta_max 1.000
_diffrn_measurement_device_type 'Bruker SMART system'
_diffrn_measurement_method CCD
_diffrn_radiation_monochromator graphite
_diffrn_radiation_source 'fine-focus sealed tube'
_diffrn_radiation_type MoK\a
_diffrn_radiation_wavelength 0.71073
_diffrn_reflns_av_R_equivalents 0.0751
_diffrn_reflns_av_sigmaI/netI 0.0590
_diffrn_reflns_limit_h_max 12
_diffrn_reflns_limit_h_min -12
_diffrn_reflns_limit_k_max 13
_diffrn_reflns_limit_k_min -13
_diffrn_reflns_limit_l_max 30
_diffrn_reflns_limit_l_min -30
_diffrn_reflns_number 28755
_diffrn_reflns_theta_full 25.00
_diffrn_reflns_theta_max 25.00
_diffrn_reflns_theta_min 1.58
_exptl_absorpt_coefficient_mu 0.525
_exptl_absorpt_correction_T_max 1.0000
_exptl_absorpt_correction_T_min 0.823176
_exptl_absorpt_correction_type empirical
_exptl_crystal_colour yellow
_exptl_crystal_density_diffrn 1.218
_exptl_crystal_density_method 'not measured'
_exptl_crystal_description blocks
_exptl_crystal_F_000 1200
_exptl_crystal_size_max 0.25
_exptl_crystal_size_mid 0.23
_exptl_crystal_size_min 0.22
_refine_diff_density_max 0.729
_refine_diff_density_min -0.303
_refine_diff_density_rms 0.071
_refine_ls_extinction_method none
_refine_ls_goodness_of_fit_ref 1.032
_refine_ls_hydrogen_treatment constr
_refine_ls_matrix_type full
_refine_ls_number_parameters 307
_refine_ls_number_reflns 5420
_refine_ls_number_restraints 0
_refine_ls_restrained_S_all 1.032
_refine_ls_R_factor_all 0.1104
_refine_ls_R_factor_gt 0.0609
_refine_ls_shift/su_max 0.000
_refine_ls_shift/su_mean 0.000
_refine_ls_structure_factor_coef Fsqd
_refine_ls_weighting_details 'calc w=1/[\s^2^(Fo^2^)+(0.1000P)^2^+0.0000P] where P=(Fo^2^+2Fc^2^)/3'
_refine_ls_weighting_scheme calc
_refine_ls_wR_factor_gt 0.1518
_refine_ls_wR_factor_ref 0.1816
_reflns_number_gt 3328
_reflns_number_total 5420
_reflns_threshold_expression >2sigma(I)
_cod_data_source_file b817959j.txt
_cod_data_source_block C5Me5TiCl2NP(tBu)2(CH2)3OCH2Ph
_cod_original_cell_volume 3067.9(6)
_cod_original_sg_symbol_H-M P2(1)/n
_cod_database_code 7000616

loop_
_symmetry_equiv_pos_as_xyz
'x, y, z'
'-x+1/2, y+1/2, -z+1/2'
'-x, -y, -z'
'x-1/2, -y-1/2, z-1/2'

loop_
_atom_site_label
_atom_site_type_symbol
_atom_site_fract_x
_atom_site_fract_y
_atom_site_fract_z
_atom_site_U_iso_or_equiv
_atom_site_adp_type
_atom_site_occupancy
_atom_site_symmetry_multiplicity
_atom_site_calc_flag
_atom_site_refinement_flags
_atom_site_disorder_assembly
_atom_site_disorder_group
Ti1 Ti 0.03919(7) 0.29683(6) 0.14129(3) 0.0414(3) Uani 1 1 d . . .
Cl1 Cl 0.00210(16) 0.44847(11) 0.19870(5) 0.0826(5) Uani 1 1 d . . .
Cl2 Cl 0.25458(12) 0.27253(13) 0.15576(5) 0.0762(4) Uani 1 1 d . . .
P1 P -0.04369(11) 0.05603(9) 0.20844(4) 0.0407(3) Uani 1 1 d . . .
N1 N -0.0156(3) 0.1675(3) 0.17190(11) 0.0392(8) Uani 1 1 d . . .
O1 O -0.4018(3) 0.0970(3) 0.11865(13) 0.0680(9) Uani 1 1 d . . .
C1 C -0.0133(5) 0.4484(4) 0.07518(16) 0.0559(13) Uani 1 1 d . . .
C2 C -0.1146(4) 0.3663(4) 0.07757(16) 0.0510(11) Uani 1 1 d . . .
C3 C -0.0721(4) 0.2528(4) 0.06109(14) 0.0416(10) Uani 1 1 d . . .
C4 C 0.0544(4) 0.2653(4) 0.05103(15) 0.0447(10) Uani 1 1 d . . .
C5 C 0.0901(5) 0.3872(4) 0.05903(15) 0.0528(12) Uani 1 1 d . . .
C6 C -0.0195(6) 0.5807(4) 0.0854(2) 0.092(2) Uani 1 1 d . . .
H6A H -0.0418 0.6221 0.0535 0.138 Uiso 1 1 calc R . .
H6B H 0.0609 0.6083 0.0998 0.138 Uiso 1 1 calc R . .
H6C H -0.0817 0.5962 0.1096 0.138 Uiso 1 1 calc R . .
C7 C -0.2457(5) 0.3930(5) 0.0914(2) 0.0858(18) Uani 1 1 d . . .
H7A H -0.2951 0.4200 0.0610 0.129 Uiso 1 1 calc R . .
H7B H -0.2434 0.4544 0.1175 0.129 Uiso 1 1 calc R . .
H7C H -0.2825 0.3218 0.1045 0.129 Uiso 1 1 calc R . .
C8 C -0.1513(4) 0.1437(4) 0.05157(18) 0.0621(13) Uani 1 1 d . . .
H8A H -0.1874 0.1443 0.0164 0.093 Uiso 1 1 calc R . .
H8B H -0.2172 0.1432 0.0749 0.093 Uiso 1 1 calc R . .
H8C H -0.1002 0.0735 0.0573 0.093 Uiso 1 1 calc R . .
C9 C 0.1354(5) 0.1690(4) 0.03036(18) 0.0657(14) Uani 1 1 d . . .
H9A H 0.1283 0.1712 -0.0069 0.099 Uiso 1 1 calc R . .
H9B H 0.1084 0.0922 0.0420 0.099 Uiso 1 1 calc R . .
H9C H 0.2214 0.1821 0.0428 0.099 Uiso 1 1 calc R . .
C10 C 0.2152(6) 0.4418(5) 0.0495(2) 0.0902(19) Uani 1 1 d . . .
H10A H 0.2130 0.4715 0.0145 0.135 Uiso 1 1 calc R . .
H10B H 0.2798 0.3822 0.0545 0.135 Uiso 1 1 calc R . .
H10C H 0.2327 0.5067 0.0734 0.135 Uiso 1 1 calc R . .
C11 C 0.0445(5) -0.0775(4) 0.18798(17) 0.0527(12) Uani 1 1 d . . .
C12 C 0.1869(5) -0.0572(5) 0.1973(3) 0.0916(19) Uani 1 1 d . . .
H12A H 0.2308 -0.1268 0.1865 0.137 Uiso 1 1 calc R . .
H12B H 0.2080 -0.0430 0.2335 0.137 Uiso 1 1 calc R . .
H12C H 0.2109 0.0109 0.1776 0.137 Uiso 1 1 calc R . .
C13 C 0.0133(5) -0.0937(4) 0.12946(17) 0.0656(14) Uani 1 1 d . . .
H13A H 0.0575 -0.1621 0.1176 0.098 Uiso 1 1 calc R . .
H13B H 0.0384 -0.0235 0.1114 0.098 Uiso 1 1 calc R . .
H13C H -0.0755 -0.1056 0.1227 0.098 Uiso 1 1 calc R . .
C14 C 0.0097(6) -0.1926(4) 0.2148(2) 0.0847(18) Uani 1 1 d . . .
H14A H 0.0583 -0.2576 0.2026 0.127 Uiso 1 1 calc R . .
H14B H -0.0781 -0.2087 0.2072 0.127 Uiso 1 1 calc R . .
H14C H 0.0270 -0.1840 0.2517 0.127 Uiso 1 1 calc R . .
C15 C -0.0076(4) 0.0974(4) 0.27778(15) 0.0482(11) Uani 1 1 d . . .
C16 C 0.1283(5) 0.1382(6) 0.2874(2) 0.098(2) Uani 1 1 d . . .
H16A H 0.1448 0.1590 0.3234 0.147 Uiso 1 1 calc R . .
H16B H 0.1424 0.2068 0.2662 0.147 Uiso 1 1 calc R . .
H16C H 0.1835 0.0745 0.2788 0.147 Uiso 1 1 calc R . .
C17 C -0.0308(6) -0.0057(5) 0.31457(19) 0.0889(19) Uani 1 1 d . . .
H17A H -0.0110 0.0196 0.3498 0.133 Uiso 1 1 calc R . .
H17B H 0.0215 -0.0724 0.3069 0.133 Uiso 1 1 calc R . .
H17C H -0.1175 -0.0292 0.3102 0.133 Uiso 1 1 calc R . .
C18 C -0.0898(6) 0.2028(5) 0.28930(19) 0.0852(18) Uani 1 1 d . . .
H18A H -0.0733 0.2263 0.3249 0.128 Uiso 1 1 calc R . .
H18B H -0.1766 0.1806 0.2832 0.128 Uiso 1 1 calc R . .
H18C H -0.0718 0.2686 0.2671 0.128 Uiso 1 1 calc R . .
C19 C -0.2087(4) 0.0121(4) 0.19966(17) 0.0537(12) Uani 1 1 d . . .
H19A H -0.2223 -0.0248 0.1657 0.064 Uiso 1 1 calc R . .
H19B H -0.2230 -0.0491 0.2252 0.064 Uiso 1 1 calc R . .
C20 C -0.3080(4) 0.1080(4) 0.20372(18) 0.0597(13) Uani 1 1 d . . .
H20A H -0.3265 0.1166 0.2398 0.072 Uiso 1 1 calc R . .
H20B H -0.2754 0.1840 0.1924 0.072 Uiso 1 1 calc R . .
C21 C -0.4276(4) 0.0786(5) 0.17127(19) 0.0652(14) Uani 1 1 d . . .
H21A H -0.4519 -0.0038 0.1768 0.078 Uiso 1 1 calc R . .
H21B H -0.4954 0.1305 0.1805 0.078 Uiso 1 1 calc R . .
C22 C -0.5031(5) 0.0630(5) 0.0828(2) 0.0802(16) Uani 1 1 d . . .
H22A H -0.4943 0.1035 0.0501 0.096 Uiso 1 1 calc R . .
H22B H -0.5814 0.0894 0.0960 0.096 Uiso 1 1 calc R . .
C23 C -0.5100(5) -0.0693(5) 0.07333(17) 0.0622(13) Uani 1 1 d . . .
C24 C -0.4025(5) -0.1323(6) 0.0659(2) 0.0781(16) Uani 1 1 d . . .
H24A H -0.3249 -0.0940 0.0679 0.094 Uiso 1 1 calc R . .
C25 C -0.4110(8) -0.2550(6) 0.0552(2) 0.095(2) Uani 1 1 d . . .
H25A H -0.3383 -0.2978 0.0498 0.114 Uiso 1 1 calc R . .
C26 C -0.5230(9) -0.3127(6) 0.0525(2) 0.102(2) Uani 1 1 d . . .
H26A H -0.5279 -0.3945 0.0460 0.123 Uiso 1 1 calc R . .
C27 C -0.6273(8) -0.2482(7) 0.0596(3) 0.108(2) Uani 1 1 d . . .
H27A H -0.7050 -0.2863 0.0567 0.129 Uiso 1 1 calc R . .
C28 C -0.6224(5) -0.1280(6) 0.0709(2) 0.0806(16) Uani 1 1 d . . .
H28A H -0.6956 -0.0867 0.0769 0.097 Uiso 1 1 calc R . .

loop_
_atom_site_aniso_label
_atom_site_aniso_U_11
_atom_site_aniso_U_22
_atom_site_aniso_U_33
_atom_site_aniso_U_23
_atom_site_aniso_U_13
_atom_site_aniso_U_12
Ti1 0.0618(5) 0.0286(4) 0.0337(4) -0.0023(3) 0.0024(3) -0.0025(4)
Cl1 0.1594(15) 0.0408(7) 0.0485(7) -0.0121(5) 0.0132(8) 0.0064(8)
Cl2 0.0581(8) 0.0914(11) 0.0772(9) 0.0106(7) -0.0087(7) -0.0103(7)
P1 0.0532(7) 0.0310(6) 0.0372(6) 0.0014(4) -0.0001(5) -0.0011(5)
N1 0.053(2) 0.0311(18) 0.0335(17) 0.0014(14) 0.0007(15) 0.0015(15)
O1 0.061(2) 0.082(2) 0.060(2) 0.0018(18) -0.0025(17) -0.0048(18)
C1 0.096(4) 0.029(2) 0.041(2) 0.0008(19) 0.001(2) 0.002(3)
C2 0.064(3) 0.048(3) 0.041(2) 0.003(2) 0.005(2) 0.016(2)
C3 0.055(3) 0.040(2) 0.029(2) 0.0016(17) -0.0028(19) 0.001(2)
C4 0.058(3) 0.043(3) 0.033(2) 0.0018(18) 0.0015(19) 0.000(2)
C5 0.080(3) 0.040(3) 0.039(2) -0.001(2) 0.010(2) -0.014(2)
C6 0.178(7) 0.030(3) 0.068(4) 0.005(2) 0.005(4) 0.005(3)
C7 0.086(4) 0.098(5) 0.074(4) 0.012(3) 0.009(3) 0.033(4)
C8 0.061(3) 0.063(3) 0.060(3) -0.002(2) -0.012(2) -0.015(3)
C9 0.076(4) 0.064(3) 0.059(3) -0.010(2) 0.016(3) 0.006(3)
C10 0.109(5) 0.085(4) 0.078(4) 0.011(3) 0.018(3) -0.044(4)
C11 0.073(3) 0.030(2) 0.054(3) 0.004(2) 0.003(2) 0.008(2)
C12 0.067(4) 0.078(4) 0.128(5) -0.017(4) -0.005(3) 0.027(3)
C13 0.093(4) 0.050(3) 0.054(3) -0.005(2) 0.009(3) 0.021(3)
C14 0.141(6) 0.035(3) 0.080(4) 0.017(3) 0.020(4) 0.013(3)
C15 0.063(3) 0.050(3) 0.031(2) -0.0004(19) 0.000(2) -0.003(2)
C16 0.085(4) 0.151(6) 0.057(3) -0.030(4) -0.002(3) -0.035(4)
C17 0.151(6) 0.074(4) 0.043(3) 0.016(3) 0.018(3) -0.009(4)
C18 0.125(5) 0.077(4) 0.050(3) -0.022(3) -0.017(3) 0.029(4)
C19 0.057(3) 0.045(3) 0.058(3) 0.002(2) -0.001(2) -0.014(2)
C20 0.058(3) 0.066(3) 0.055(3) -0.014(2) 0.003(2) -0.005(3)
C21 0.048(3) 0.076(4) 0.072(3) -0.003(3) 0.010(2) 0.003(3)
C22 0.073(4) 0.091(4) 0.074(4) 0.001(3) -0.015(3) 0.006(3)
C23 0.059(3) 0.080(4) 0.046(3) 0.005(2) -0.007(2) -0.002(3)
C24 0.067(4) 0.087(5) 0.082(4) -0.002(3) 0.017(3) -0.005(3)
C25 0.123(6) 0.091(5) 0.075(4) 0.000(4) 0.024(4) 0.017(4)
C26 0.156(8) 0.070(5) 0.078(4) 0.006(3) -0.009(5) -0.020(5)
C27 0.100(6) 0.101(6) 0.118(6) 0.029(5) -0.023(5) -0.040(5)
C28 0.057(4) 0.102(5) 0.081(4) 0.013(4) -0.003(3) -0.004(3)

loop_
_atom_type_symbol
_atom_type_description
_atom_type_scat_dispersion_real
_atom_type_scat_dispersion_imag
_atom_type_scat_source
C C 0.0033 0.0016 'International Tables Vol C Tables 4.2.6.8 and 6.1.1.4'
H H 0.0000 0.0000 'International Tables Vol C Tables 4.2.6.8 and 6.1.1.4'
N N 0.0061 0.0033 'International Tables Vol C Tables 4.2.6.8 and 6.1.1.4'
O O 0.0106 0.0060 'International Tables Vol C Tables 4.2.6.8 and 6.1.1.4'
P P 0.1023 0.0942 'International Tables Vol C Tables 4.2.6.8 and 6.1.1.4'
Cl Cl 0.1484 0.1585 'International Tables Vol C Tables 4.2.6.8 and 6.1.1.4'
Ti Ti 0.2776 0.4457 'International Tables Vol C Tables 4.2.6.8 and 6.1.1.4'

loop_
_geom_angle_atom_site_label_1
_geom_angle_atom_site_label_2
_geom_angle_atom_site_label_3
_geom_angle
_geom_angle_site_symmetry_1
_geom_angle_site_symmetry_3
_geom_angle_publ_flag
N1 Ti1 Cl1 103.58(11) . . ?
N1 Ti1 Cl2 100.92(11) . . ?
Cl1 Ti1 Cl2 101.43(6) . . ?
N1 Ti1 C3 93.47(14) . . ?
Cl1 Ti1 C3 128.16(11) . . ?
Cl2 Ti1 C3 123.05(12) . . ?
N1 Ti1 C2 110.09(16) . . ?
Cl1 Ti1 C2 93.59(11) . . ?
Cl2 Ti1 C2 141.16(12) . . ?
C3 Ti1 C2 35.01(14) . . ?
N1 Ti1 C4 111.51(14) . . ?
Cl1 Ti1 C4 140.18(11) . . ?
Cl2 Ti1 C4 90.09(12) . . ?
C3 Ti1 C4 34.40(15) . . ?
C2 Ti1 C4 57.37(15) . . ?
N1 Ti1 C1 144.48(16) . . ?
Cl1 Ti1 C1 84.18(11) . . ?
Cl2 Ti1 C1 111.56(14) . . ?
C3 Ti1 C1 57.07(14) . . ?
C2 Ti1 C1 34.39(15) . . ?
C4 Ti1 C1 56.29(14) . . ?
N1 Ti1 C5 145.80(14) . . ?
Cl1 Ti1 C5 108.34(11) . . ?
Cl2 Ti1 C5 84.65(13) . . ?
C3 Ti1 C5 56.96(14) . . ?
C2 Ti1 C5 56.57(16) . . ?
C4 Ti1 C5 34.33(13) . . ?
C1 Ti1 C5 32.98(15) . . ?
N1 P1 C19 110.88(19) . . ?
N1 P1 C11 109.53(19) . . ?
C19 P1 C11 104.7(2) . . ?
N1 P1 C15 109.82(18) . . ?
C19 P1 C15 108.3(2) . . ?
C11 P1 C15 113.5(2) . . ?
P1 N1 Ti1 168.6(2) . . ?
C21 O1 C22 113.0(4) . . ?
C5 C1 C2 108.7(4) . . ?
C5 C1 C6 125.7(5) . . ?
C2 C1 C6 125.6(5) . . ?
C5 C1 Ti1 73.9(2) . . ?
C2 C1 Ti1 70.0(2) . . ?
C6 C1 Ti1 124.7(3) . . ?
C3 C2 C1 107.5(4) . . ?
C3 C2 C7 124.9(5) . . ?
C1 C2 C7 127.5(4) . . ?
C3 C2 Ti1 72.3(2) . . ?
C1 C2 Ti1 75.6(3) . . ?
C7 C2 Ti1 120.7(3) . . ?
C4 C3 C2 107.5(4) . . ?
C4 C3 C8 126.3(4) . . ?
C2 C3 C8 126.0(4) . . ?
C4 C3 Ti1 73.3(2) . . ?
C2 C3 Ti1 72.7(2) . . ?
C8 C3 Ti1 123.8(3) . . ?
C3 C4 C5 108.6(4) . . ?
C3 C4 C9 125.7(4) . . ?
C5 C4 C9 125.5(4) . . ?
C3 C4 Ti1 72.3(2) . . ?
C5 C4 Ti1 75.7(2) . . ?
C9 C4 Ti1 122.5(3) . . ?
C1 C5 C4 107.7(4) . . ?
C1 C5 C10 125.8(4) . . ?
C4 C5 C10 126.5(5) . . ?
C1 C5 Ti1 73.1(2) . . ?
C4 C5 Ti1 70.0(2) . . ?
C10 C5 Ti1 124.4(3) . . ?
C14 C11 C13 107.9(4) . . ?
C14 C11 C12 109.0(4) . . ?
C13 C11 C12 108.1(4) . . ?
C14 C11 P1 113.7(3) . . ?
C13 C11 P1 107.3(3) . . ?
C12 C11 P1 110.6(3) . . ?
C18 C15 C16 107.1(4) . . ?
C18 C15 C17 110.0(4) . . ?
C16 C15 C17 108.7(4) . . ?
C18 C15 P1 107.5(3) . . ?
C16 C15 P1 111.0(3) . . ?
C17 C15 P1 112.4(3) . . ?
C20 C19 P1 118.3(3) . . ?
C21 C20 C19 112.0(4) . . ?
O1 C21 C20 106.4(4) . . ?
O1 C22 C23 113.3(4) . . ?
C28 C23 C24 119.3(6) . . ?
C28 C23 C22 120.9(5) . . ?
C24 C23 C22 119.8(5) . . ?
C23 C24 C25 119.2(6) . . ?
C26 C25 C24 121.3(7) . . ?
C27 C26 C25 118.2(7) . . ?
C26 C27 C28 122.1(7) . . ?
C23 C28 C27 119.9(6) . . ?

loop_
_geom_bond_atom_site_label_1
_geom_bond_atom_site_label_2
_geom_bond_distance
_geom_bond_site_symmetry_2
_geom_bond_publ_flag
Ti1 N1 1.767(3) . ?
Ti1 Cl1 2.3040(14) . ?
Ti1 Cl2 2.3169(15) . ?
Ti1 C3 2.361(4) . ?
Ti1 C2 2.367(4) . ?
Ti1 C4 2.374(4) . ?
Ti1 C1 2.439(4) . ?
Ti1 C5 2.449(4) . ?
P1 N1 1.603(3) . ?
P1 C19 1.825(4) . ?
P1 C11 1.861(4) . ?
P1 C15 1.861(4) . ?
O1 C21 1.421(5) . ?
O1 C22 1.421(5) . ?
C1 C5 1.388(6) . ?
C1 C2 1.422(6) . ?
C1 C6 1.503(6) . ?
C2 C3 1.422(6) . ?
C2 C7 1.499(6) . ?
C3 C4 1.400(6) . ?
C3 C8 1.492(6) . ?
C4 C5 1.425(6) . ?
C4 C9 1.502(6) . ?
C5 C10 1.505(7) . ?
C11 C14 1.519(6) . ?
C11 C13 1.533(6) . ?
C11 C12 1.537(7) . ?
C15 C18 1.511(6) . ?
C15 C16 1.524(6) . ?
C15 C17 1.524(6) . ?
C19 C20 1.516(6) . ?
C20 C21 1.510(6) . ?
C22 C23 1.499(7) . ?
C23 C28 1.364(7) . ?
C23 C24 1.372(7) . ?
C24 C25 1.399(8) . ?
C25 C26 1.356(9) . ?
C26 C27 1.349(9) . ?
C27 C28 1.374(9) . ?
